data_4318950
loop_
_publ_author_name
'Christian Tessier'
'Fernande D. Rochon'
'Andr\'e L. Beauchamp'

_publ_contact_author
;
    Dr. Andr\'e L. Beauchamp
    D\'epartement de Chimie
    Universit\'e de Montr\'eal
    C.P. 6128, Succ. Centre-ville
    Montr\'eal, Qu\'ebec
    Canada H3C 3J7
;
_publ_contact_author_email beauchmp@chimie.umontreal.ca
_publ_contact_author_fax '514 343 7586'
_publ_contact_author_phone '514 343 6446'
_publ_section_title
;
 Oxorhenium(V) Complexes with the Non-Sulfur-Containing Amino Acid
 Histidine
;
_journal_name_full 'Inorganic Chemistry'
_journal_page_first 6527
_journal_page_last 6536
_journal_paper_doi 10.1021/ic025809m
_journal_volume 41
_journal_year 2002
_chemical_formula_sum 'C14.5 H24 Br4 N6 O7.5 Re2'
_chemical_formula_weight 1094.44
_chemical_name_systematic
; 
 ? 
;
_space_group_IT_number 5
_symmetry_cell_setting monoclinic
_symmetry_space_group_name_Hall 'I 2y'
_symmetry_space_group_name_H-M 'I 1 2 1'
_atom_sites_solution_hydrogens geom
_atom_sites_solution_primary direct
_atom_sites_solution_secondary difmap
_audit_creation_method SHELXL-97
_cell_angle_alpha 90.00
_cell_angle_beta 102.74(3)
_cell_angle_gamma 90.00
_cell_formula_units_Z 4
_cell_length_a 15.349(3)
_cell_length_b 9.686(2)
_cell_length_c 18.658(4)
_cell_measurement_reflns_used 37
_cell_measurement_temperature 293(2)
_cell_measurement_theta_max 12.19
_cell_measurement_theta_min 4.86
_cell_volume 2705.6(10)
_computing_cell_refinement 'Bruker XSCANS'
_computing_data_collection 'Bruker XSCANS'
_computing_data_reduction 'Bruker SHELXTL'
_computing_molecular_graphics 'Bruker SHELXTL'
_computing_publication_material 'Bruker SHELXTL'
_computing_structure_refinement 'SHELXL-97 (Sheldrick, 1997)'
_computing_structure_solution 'SHELXS-97 (Sheldrick, 1990)'
_diffrn_ambient_temperature 293(2)
_diffrn_measured_fraction_theta_full 1.000
_diffrn_measured_fraction_theta_max 1.000
_diffrn_measurement_device_type 'Bruker P4'
_diffrn_measurement_method '2\q/\w scans'
_diffrn_radiation_monochromator graphite
_diffrn_radiation_source 'normal-focus sealed tube'
_diffrn_radiation_type MoK\a
_diffrn_radiation_wavelength 0.71073
_diffrn_reflns_av_R_equivalents 0.0889
_diffrn_reflns_av_sigmaI/netI 0.1086
_diffrn_reflns_limit_h_max 19
_diffrn_reflns_limit_h_min -19
_diffrn_reflns_limit_k_max 12
_diffrn_reflns_limit_k_min -12
_diffrn_reflns_limit_l_max 24
_diffrn_reflns_limit_l_min -24
_diffrn_reflns_number 13077
_diffrn_reflns_theta_full 27.50
_diffrn_reflns_theta_max 27.50
_diffrn_reflns_theta_min 1.94
_diffrn_standards_decay_% 0
_diffrn_standards_interval_count 97
_diffrn_standards_number 3
_exptl_absorpt_coefficient_mu 14.894
_exptl_absorpt_correction_T_max 0.9911
_exptl_absorpt_correction_T_min 0.2967
_exptl_absorpt_correction_type empirical
_exptl_absorpt_process_details 'psi-scan, Bruker XPREP'
_exptl_crystal_colour green
_exptl_crystal_density_diffrn 2.687
_exptl_crystal_density_method 'not measured'
_exptl_crystal_description square_plate
_exptl_crystal_F_000 2012
_exptl_crystal_size_max 0.12
_exptl_crystal_size_mid 0.11
_exptl_crystal_size_min 0.03
_refine_diff_density_max 2.035
_refine_diff_density_min -1.018
_refine_diff_density_rms 0.218
_refine_ls_abs_structure_details 'Flack H D (1983), Acta Cryst. A39, 876-881'
_refine_ls_abs_structure_Flack 0.03(3)
_refine_ls_extinction_method none
_refine_ls_goodness_of_fit_ref 0.994
_refine_ls_hydrogen_treatment mixed
_refine_ls_matrix_type full
_refine_ls_number_parameters 316
_refine_ls_number_reflns 6230
_refine_ls_number_restraints 16
_refine_ls_restrained_S_all 0.993
_refine_ls_R_factor_all 0.0954
_refine_ls_R_factor_gt 0.0489
_refine_ls_shift/su_max 0.008
_refine_ls_shift/su_mean 0.000
_refine_ls_structure_factor_coef Fsqd
_refine_ls_weighting_details 'calc w=1/[\s^2^(Fo^2^)+(0.0363P)^2^+0.0000P] where P=(Fo^2^+2Fc^2^)/3'
_refine_ls_weighting_scheme calc
_refine_ls_wR_factor_gt 0.0940
_refine_ls_wR_factor_ref 0.1101
_reflns_number_gt 4027
_reflns_number_total 6230
_reflns_threshold_expression >2sigma(I)
_cod_data_source_file ic025809m-3_s2_1.cif
_cod_data_source_block chrs10i(CrystalIII)
_cod_depositor_comments
;
The following automatic conversions were performed:

'_symmetry_cell_setting' value 'Monoclinic' changed to 'monoclinic'
according to the built-in table from CIF Core dictionary named
'cif_core.dic' version 2.4.1 from
2010-06-29.

'_geom_hbond_publ_flag' value 'Y' changed to 'y'
according to the built-in table from CIF Core dictionary named
'cif_core.dic' version 2.4.1 from 2010-06-29 (8 times).

Automatic conversion script
Id: cif_fix_values 1646 2011-03-28 12:23:43Z adriana 
;
_cod_original_formula_sum 'C14.50 H24 Br4 N6 O7.50 Re2'
_cod_database_code 4318950

loop_
_symmetry_equiv_pos_as_xyz
'x, y, z'
'-x, y, -z'
'x+1/2, y+1/2, z+1/2'
'-x+1/2, y+1/2, -z+1/2'

loop_
_atom_site_label
_atom_site_type_symbol
_atom_site_fract_x
_atom_site_fract_y
_atom_site_fract_z
_atom_site_U_iso_or_equiv
_atom_site_adp_type
_atom_site_occupancy
_atom_site_symmetry_multiplicity
_atom_site_calc_flag
_atom_site_refinement_flags
_atom_site_disorder_assembly
_atom_site_disorder_group
Re1 Re 0.37232(6) 0.91004(11) -0.01988(4) 0.0304(2) Uani 1 1 d . . .
Re2 Re 0.12766(6) 0.28388(12) 1.02162(4) 0.0288(2) Uani 1 1 d . . .
Br11 Br 0.37794(17) 1.09669(19) -0.11719(10) 0.0502(7) Uani 1 1 d . . .
Br12 Br 0.36409(19) 0.7293(3) -0.11732(14) 0.0591(8) Uani 1 1 d . . .
Br21 Br 0.12027(17) 0.0812(2) 1.11042(13) 0.0472(6) Uani 1 1 d . . .
Br22 Br 0.1313(2) 0.4584(3) 1.12258(14) 0.0539(8) Uani 1 1 d . . .
O11 O 0.2629(8) 0.9407(14) -0.0289(7) 0.048(4) Uani 1 1 d U . .
O12 O 0.5000 0.907(2) 0.0000 0.039(5) Uani 1 2 d S . .
O13 O 0.4077(10) 1.2826(16) 0.1598(7) 0.048(4) Uani 1 1 d . . .
O14 O 0.3400(10) 1.1645(16) 0.2334(8) 0.059(4) Uani 1 1 d . . .
O21 O 0.2406(9) 0.2680(14) 1.0294(7) 0.046(4) Uani 1 1 d . . .
O22 O 0.0000 0.2863(17) 1.0000 0.024(4) Uani 1 2 d S . .
O23 O 0.1262(12) 0.0366(15) 0.7561(7) 0.069(5) Uani 1 1 d . . .
O24 O 0.0841(13) -0.0837(16) 0.8413(8) 0.064(5) Uani 1 1 d . . .
N11 N 0.3807(11) 0.7582(15) 0.0617(6) 0.033(4) Uani 1 1 d . . .
N12 N 0.3948(9) 1.0738(15) 0.0639(7) 0.0245(16) Uani 1 1 d U . .
H12A H 0.4536 1.0927 0.0762 0.029 Uiso 1 1 calc R . .
H12B H 0.3665 1.1507 0.0441 0.029 Uiso 1 1 calc R . .
N13 N 0.3653(11) 0.5699(19) 0.1206(11) 0.061(5) Uani 1 1 d . . .
H13 H 0.3558 0.4842 0.1284 0.073 Uiso 1 1 calc R . .
N21 N 0.1243(10) 0.4335(15) 0.9396(10) 0.039(5) Uani 1 1 d . . .
N22 N 0.1054(12) 0.1286(15) 0.9398(8) 0.038(3) Uani 1 1 d . . .
H22A H 0.1505 0.0678 0.9523 0.045 Uiso 1 1 calc R . .
H22B H 0.0554 0.0838 0.9440 0.045 Uiso 1 1 calc R . .
N23 N 0.1069(11) 0.6313(18) 0.8824(10) 0.049(4) Uani 1 1 d . . .
H23 H 0.0967 0.7175 0.8733 0.058 Uiso 1 1 calc R . .
C12 C 0.3612(12) 0.625(2) 0.0571(12) 0.050(5) Uani 1 1 d . . .
H12 H 0.3462 0.5768 0.0130 0.060 Uiso 1 1 calc R . .
C14 C 0.3856(15) 0.663(2) 0.1706(12) 0.056(7) Uani 1 1 d . . .
H14 H 0.3930 0.6469 0.2207 0.068 Uiso 1 1 calc R . .
C15 C 0.3946(10) 0.7854(19) 0.1414(8) 0.029(3) Uani 1 1 d . . .
C16 C 0.4167(11) 0.9250(15) 0.1728(8) 0.041(4) Uani 1 1 d . . .
H16A H 0.4084 0.9254 0.2229 0.049 Uiso 1 1 calc R . .
H16B H 0.4794 0.9427 0.1749 0.049 Uiso 1 1 calc R . .
C17 C 0.3637(10) 1.0393(17) 0.1321(7) 0.031(4) Uani 1 1 d . . .
H17 H 0.3006 1.0126 0.1191 0.037 Uiso 1 1 calc R . .
C18 C 0.3742(11) 1.179(2) 0.1805(9) 0.037(5) Uani 1 1 d . . .
C19 C 0.3339(14) 1.289(2) 0.2745(10) 0.060(6) Uani 1 1 d . . .
H19A H 0.3928 1.3204 0.2971 0.089 Uiso 1 1 calc R . .
H19B H 0.3013 1.2701 0.3118 0.089 Uiso 1 1 calc R . .
H19C H 0.3034 1.3589 0.2419 0.089 Uiso 1 1 calc R . .
C22 C 0.1066(11) 0.5699(17) 0.9471(11) 0.040(5) Uani 1 1 d . . .
H22 H 0.0963 0.6127 0.9891 0.048 Uiso 1 1 calc R . .
C24 C 0.1270(15) 0.532(2) 0.8301(13) 0.053(6) Uani 1 1 d . . .
H24 H 0.1316 0.5465 0.7818 0.064 Uiso 1 1 calc R . .
C25 C 0.1375(9) 0.410(2) 0.8695(9) 0.032(4) Uani 1 1 d . . .
C26 C 0.1559(10) 0.2732(16) 0.8433(8) 0.041(3) Uani 1 1 d . . .
H26A H 0.2168 0.2482 0.8666 0.050 Uiso 1 1 calc R . .
H26B H 0.1524 0.2789 0.7909 0.050 Uiso 1 1 calc R . .
C27 C 0.0957(11) 0.1605(16) 0.8568(8) 0.031(4) Uani 1 1 d . . .
H27 H 0.0346 0.1939 0.8386 0.037 Uiso 1 1 calc R . .
C28 C 0.1008(11) 0.0247(18) 0.8225(10) 0.030(4) Uani 1 1 d . . .
C29 C 0.1342(15) -0.084(2) 0.7141(11) 0.058(6) Uani 1 1 d . . .
H29A H 0.1961 -0.1004 0.7149 0.088 Uiso 1 1 calc R . .
H29B H 0.1020 -0.0704 0.6643 0.088 Uiso 1 1 calc R . .
H29C H 0.1099 -0.1617 0.7348 0.088 Uiso 1 1 calc R . .
C1 C 0.5000 0.397(3) 0.0000 0.120(14) Uani 1 2 d SD . .
H1A H 0.4788 0.3814 0.0440 0.180 Uiso 0.50 1 calc PR . .
H1B H 0.4640 0.3456 -0.0397 0.180 Uiso 0.50 1 calc PR . .
H1C H 0.4963 0.4935 -0.0118 0.180 Uiso 0.50 1 calc PR . .
O1 O 0.57611(2) 0.3597(1) 0.009310(5) 0.155(18) Uani 0.50 1 d PD . .
H1 H 0.58696(13) 0.29136(4) 0.03575(3) 0.233 Uiso 0.50 1 d PD . .

loop_
_atom_site_aniso_label
_atom_site_aniso_U_11
_atom_site_aniso_U_22
_atom_site_aniso_U_33
_atom_site_aniso_U_23
_atom_site_aniso_U_13
_atom_site_aniso_U_12
Re1 0.0291(4) 0.0315(4) 0.0317(4) -0.0058(4) 0.0088(3) 0.0032(4)
Re2 0.0315(5) 0.0253(4) 0.0312(4) -0.0006(4) 0.0101(3) 0.0012(5)
Br11 0.0562(14) 0.0579(14) 0.0362(10) 0.0111(10) 0.0096(9) 0.0193(11)
Br12 0.0673(17) 0.0552(15) 0.0577(14) -0.0298(12) 0.0199(12) -0.0074(13)
Br21 0.0446(13) 0.0509(13) 0.0523(12) 0.0245(10) 0.0242(10) 0.0145(11)
Br22 0.0603(16) 0.0577(17) 0.0432(12) -0.0227(12) 0.0103(11) -0.0037(13)
O11 0.037(6) 0.056(7) 0.052(7) -0.018(6) 0.009(5) 0.032(5)
O12 0.016(8) 0.041(10) 0.051(10) 0.000 -0.010(7) 0.000
O13 0.072(9) 0.037(7) 0.044(7) 0.011(7) 0.029(6) -0.008(8)
O14 0.089(10) 0.038(7) 0.054(8) -0.012(6) 0.024(7) -0.014(7)
O21 0.053(8) 0.033(7) 0.049(7) 0.008(6) 0.003(6) -0.016(6)
O22 0.047(10) 0.006(6) 0.024(7) 0.000 0.020(7) 0.000
O23 0.161(15) 0.024(6) 0.037(6) -0.005(5) 0.056(8) -0.007(8)
O24 0.115(14) 0.027(8) 0.056(9) -0.021(8) 0.034(9) -0.005(9)
N11 0.060(10) 0.026(8) 0.011(6) -0.003(5) 0.005(6) 0.014(7)
N12 0.0246(18) 0.0245(18) 0.0246(19) -0.0002(9) 0.0057(9) 0.0003(9)
N13 0.066(10) 0.035(8) 0.099(12) 0.027(9) 0.056(9) 0.007(8)
N21 0.033(8) 0.013(8) 0.075(12) -0.002(8) 0.021(8) -0.016(7)
N22 0.057(8) 0.016(6) 0.046(7) 0.013(5) 0.022(6) 0.002(5)
N23 0.057(10) 0.024(7) 0.072(10) 0.015(7) 0.029(8) -0.003(7)
C12 0.048(10) 0.042(10) 0.072(11) -0.030(9) 0.039(9) -0.006(8)
C14 0.068(14) 0.045(12) 0.055(13) 0.019(11) 0.012(11) -0.011(11)
C15 0.031(8) 0.023(6) 0.041(7) 0.006(7) 0.023(6) 0.009(7)
C16 0.057(9) 0.031(8) 0.036(7) -0.006(7) 0.014(6) -0.010(8)
C17 0.042(9) 0.035(8) 0.015(6) -0.003(6) 0.004(6) -0.012(8)
C18 0.037(9) 0.048(10) 0.035(8) -0.001(7) 0.028(7) 0.022(8)
C19 0.075(13) 0.058(12) 0.044(10) -0.027(10) 0.010(9) 0.013(11)
C22 0.047(11) 0.017(7) 0.063(10) -0.008(7) 0.025(8) -0.011(7)
C24 0.078(14) 0.023(10) 0.074(14) -0.008(10) 0.052(11) 0.018(10)
C25 0.015(7) 0.052(9) 0.033(7) 0.012(8) 0.014(5) 0.007(8)
C26 0.054(9) 0.035(8) 0.045(8) -0.002(7) 0.032(7) 0.008(8)
C27 0.043(10) 0.019(7) 0.033(8) -0.008(6) 0.012(7) -0.007(7)
C28 0.033(9) 0.021(7) 0.044(9) -0.009(7) 0.023(7) 0.006(7)
C29 0.099(17) 0.028(8) 0.045(10) -0.007(9) 0.008(10) 0.017(11)
C1 0.09(2) 0.10(3) 0.21(4) 0.000 0.12(2) 0.000
O1 0.25(5) 0.13(3) 0.10(3) 0.00(3) 0.08(3) 0.01(3)

loop_
_atom_type_symbol
_atom_type_description
_atom_type_scat_dispersion_real
_atom_type_scat_dispersion_imag
_atom_type_scat_source
C C 0.0033 0.0016 'International Tables Vol C Tables 4.2.6.8 and 6.1.1.4'
H H 0.0000 0.0000 'International Tables Vol C Tables 4.2.6.8 and 6.1.1.4'
N N 0.0061 0.0033 'International Tables Vol C Tables 4.2.6.8 and 6.1.1.4'
O O 0.0106 0.0060 'International Tables Vol C Tables 4.2.6.8 and 6.1.1.4'
Br Br -0.2901 2.4595 'International Tables Vol C Tables 4.2.6.8 and 6.1.1.4'
Re Re -1.0185 7.2310 'International Tables Vol C Tables 4.2.6.8 and 6.1.1.4'

loop_
_geom_angle_atom_site_label_1
_geom_angle_atom_site_label_2
_geom_angle_atom_site_label_3
_geom_angle
_geom_angle_site_symmetry_1
_geom_angle_site_symmetry_3
_geom_angle_publ_flag
O11 Re1 O12 169.4(7) . . y
O11 Re1 N11 95.6(7) . . y
O12 Re1 N11 87.2(6) . . y
O11 Re1 N12 86.6(6) . . y
O12 Re1 N12 83.2(6) . . y
N11 Re1 N12 90.9(5) . . y
O11 Re1 Br12 99.3(4) . . y
O12 Re1 Br12 90.8(4) . . y
N11 Re1 Br12 91.2(4) . . y
N12 Re1 Br12 173.5(4) . . y
O11 Re1 Br11 89.6(5) . . y
O12 Re1 Br11 87.5(4) . . y
N11 Re1 Br11 174.7(4) . . y
N12 Re1 Br11 88.3(4) . . y
Br12 Re1 Br11 89.03(8) . . y
O21 Re2 O22 171.6(5) . . y
O21 Re2 N21 89.1(6) . . y
O22 Re2 N21 88.8(5) . . y
O21 Re2 N22 89.8(7) . . y
O22 Re2 N22 82.0(6) . . y
N21 Re2 N22 89.5(6) . . y
O21 Re2 Br22 98.1(5) . . y
O22 Re2 Br22 90.1(3) . . y
N21 Re2 Br22 94.3(5) . . y
N22 Re2 Br22 171.2(5) . . y
O21 Re2 Br21 93.7(4) . . y
O22 Re2 Br21 87.5(4) . . y
N21 Re2 Br21 173.1(4) . . y
N22 Re2 Br21 84.2(4) . . y
Br22 Re2 Br21 91.55(9) . . y
Re1 O12 Re1 178.1(12) . 2_655 y
C18 O14 C19 115.1(17) . . y
Re2 O22 Re2 178.6(10) 2_557 . y
C28 O23 C29 120.0(16) . . y
C12 N11 C15 102.6(15) . . y
C12 N11 Re1 131.3(13) . . y
C15 N11 Re1 125.2(11) . . y
C17 N12 Re1 114.5(10) . . y
C17 N12 H12A 108.6 . . ?
Re1 N12 H12A 108.6 . . ?
C17 N12 H12B 108.6 . . ?
Re1 N12 H12B 108.6 . . ?
H12A N12 H12B 107.6 . . ?
C14 N13 C12 109.2(19) . . y
C14 N13 H13 125.4 . . ?
C12 N13 H13 125.4 . . ?
C22 N21 C25 109.3(17) . . y
C22 N21 Re2 124.6(15) . . y
C25 N21 Re2 126.1(13) . . y
C27 N22 Re2 122.8(10) . . y
C27 N22 H22A 106.6 . . ?
Re2 N22 H22A 106.6 . . ?
C27 N22 H22B 106.6 . . ?
Re2 N22 H22B 106.6 . . ?
H22A N22 H22B 106.6 . . ?
C22 N23 C24 110.7(17) . . y
C22 N23 H23 124.7 . . ?
C24 N23 H23 124.7 . . ?
N13 C12 N11 112.4(18) . . y
N13 C12 H12 123.8 . . ?
N11 C12 H12 123.8 . . ?
N13 C14 C15 111.2(19) . . y
N13 C14 H14 124.4 . . ?
C15 C14 H14 124.4 . . ?
C14 C15 N11 104.4(17) . . y
C14 C15 C16 133.6(16) . . y
N11 C15 C16 121.9(14) . . y
C17 C16 C15 115.3(12) . . y
C17 C16 H16A 108.4 . . ?
C15 C16 H16A 108.4 . . ?
C17 C16 H16B 108.4 . . ?
C15 C16 H16B 108.4 . . ?
H16A C16 H16B 107.5 . . ?
C16 C17 N12 111.2(14) . . y
C16 C17 C18 111.4(11) . . y
N12 C17 C18 106.2(13) . . y
C16 C17 H17 109.3 . . ?
N12 C17 H17 109.3 . . ?
C18 C17 H17 109.3 . . ?
O14 C18 O13 129.0(19) . . y
O14 C18 C17 110.5(17) . . y
O13 C18 C17 120.4(15) . . y
O14 C19 H19A 109.5 . . ?
O14 C19 H19B 109.5 . . ?
H19A C19 H19B 109.5 . . ?
O14 C19 H19C 109.5 . . ?
H19A C19 H19C 109.5 . . ?
H19B C19 H19C 109.5 . . ?
N23 C22 N21 107.2(18) . . y
N23 C22 H22 126.4 . . ?
N21 C22 H22 126.4 . . ?
C25 C24 N23 103.0(18) . . y
C25 C24 H24 128.5 . . ?
N23 C24 H24 128.5 . . ?
C24 C25 N21 109.8(18) . . y
C24 C25 C26 127.2(15) . . y
N21 C25 C26 122.9(16) . . y
C25 C26 C27 115.9(13) . . y
C25 C26 H26A 108.3 . . ?
C27 C26 H26A 108.3 . . ?
C25 C26 H26B 108.3 . . ?
C27 C26 H26B 108.3 . . ?
H26A C26 H26B 107.4 . . ?
C28 C27 C26 119.2(14) . . y
C28 C27 N22 104.6(13) . . y
C26 C27 N22 112.8(13) . . y
C28 C27 H27 106.4 . . ?
C26 C27 H27 106.4 . . ?
N22 C27 H27 106.4 . . ?
O24 C28 O23 118.3(17) . . y
O24 C28 C27 130.1(18) . . y
O23 C28 C27 111.5(15) . . y
O23 C29 H29A 109.5 . . ?
O23 C29 H29B 109.5 . . ?
H29A C29 H29B 109.5 . . ?
O23 C29 H29C 109.5 . . ?
H29A C29 H29C 109.5 . . ?
H29B C29 H29C 109.5 . . ?
O1 C1 H1A 109.5 . . ?
O1 C1 H1B 109.5 . . ?
H1A C1 H1B 109.5 . . ?
O1 C1 H1C 109.5 . . ?
H1A C1 H1C 109.5 . . ?
H1B C1 H1C 109.5 . . ?
C1 O1 H1 113.1(9) . . y

loop_
_geom_bond_atom_site_label_1
_geom_bond_atom_site_label_2
_geom_bond_distance
_geom_bond_site_symmetry_2
_geom_bond_publ_flag
Re1 O11 1.677(12) . y
Re1 O12 1.9128(10) . y
Re1 N11 2.099(13) . y
Re1 N12 2.200(13) . y
Re1 Br12 2.507(3) . y
Re1 Br11 2.577(2) . y
Re2 O21 1.715(15) . y
Re2 O22 1.9116(10) . y
Re2 N21 2.100(16) . y
Re2 N22 2.116(15) . y
Re2 Br22 2.522(3) . y
Re2 Br21 2.588(2) . y
O12 Re1 1.9128(10) 2_655 y
O13 C18 1.23(2) . y
O14 C18 1.22(2) . y
O14 C19 1.44(2) . y
O22 Re2 1.9116(10) 2_557 y
O23 C28 1.38(2) . y
O23 C29 1.43(2) . y
O24 C28 1.15(2) . y
N11 C12 1.32(2) . y
N11 C15 1.481(19) . y
N12 C17 1.49(2) . y
N12 H12A 0.9000 . ?
N12 H12B 0.9000 . ?
N13 C14 1.29(3) . y
N13 C12 1.29(3) . y
N13 H13 0.8600 . ?
N21 C22 1.36(2) . y
N21 C25 1.38(2) . y
N22 C27 1.55(2) . y
N22 H22A 0.9000 . ?
N22 H22B 0.9000 . ?
N23 C22 1.35(3) . y
N23 C24 1.45(3) . y
N23 H23 0.8600 . ?
C12 H12 0.9300 . ?
C14 C15 1.32(3) . y
C14 H14 0.9300 . ?
C15 C16 1.48(2) . y
C16 C17 1.48(2) . y
C16 H16A 0.9700 . ?
C16 H16B 0.9700 . ?
C17 C18 1.61(2) . y
C17 H17 0.9800 . ?
C19 H19A 0.9600 . ?
C19 H19B 0.9600 . ?
C19 H19C 0.9600 . ?
C22 H22 0.9300 . ?
C24 C25 1.38(3) . y
C24 H24 0.9300 . ?
C25 C26 1.46(2) . y
C26 C27 1.49(2) . y
C26 H26A 0.9700 . ?
C26 H26B 0.9700 . ?
C27 C28 1.47(2) . y
C27 H27 0.9800 . ?
C29 H29A 0.9600 . ?
C29 H29B 0.9600 . ?
C29 H29C 0.9600 . ?
C1 O1 1.198(7) . y
C1 H1A 0.9600 . ?
C1 H1B 0.9600 . ?
C1 H1C 0.9600 . ?
O1 H1 0.82000(14) . y

loop_
_geom_hbond_atom_site_label_D
_geom_hbond_atom_site_label_H
_geom_hbond_distance_DH
_geom_hbond_distance_HA
_geom_hbond_angle_DHA
_geom_hbond_distance_DA
_geom_hbond_atom_site_label_A
_geom_hbond_site_symmetry_A
_geom_hbond_publ_flag
N12 H12A 0.900 2.529 168.85 3.417(14) Br11 2_655 y
N12 H12B 0.900 2.206 143.89 2.98(2) O21 1_564 y
N12 H12B 0.900 2.500 130.81 3.163(1) O1 2_665 y
N13 H13 0.860 2.142 149.32 2.91(2) O13 1_545 y
N22 H22A 0.900 2.085 172.37 2.98(2) O11 1_546 y
N22 H22B 0.900 2.663 141.51 3.414(19) Br21 2_557 y
N23 H23 0.860 2.013 171.55 2.87(2) O24 1_565 y
O1 H1 0.820 2.407 177.71 3.227(1) Br11 2_645 y

loop_
_geom_torsion_atom_site_label_1
_geom_torsion_atom_site_label_2
_geom_torsion_atom_site_label_3
_geom_torsion_atom_site_label_4
_geom_torsion
_geom_torsion_site_symmetry_1
_geom_torsion_site_symmetry_2
_geom_torsion_site_symmetry_3
_geom_torsion_site_symmetry_4
_geom_torsion_publ_flag
O11 Re1 N11 C12 81.9(18) . . . . ?
O12 Re1 N11 C12 -108.4(18) . . . . ?
N12 Re1 N11 C12 168.5(18) . . . . ?
Br12 Re1 N11 C12 -17.6(17) . . . . ?
O11 Re1 N11 C15 -85.2(13) . . . . ?
O12 Re1 N11 C15 84.6(13) . . . . ?
N12 Re1 N11 C15 1.5(13) . . . . ?
Br12 Re1 N11 C15 175.3(13) . . . . ?
O11 Re1 N12 C17 67.2(11) . . . . ?
O12 Re1 N12 C17 -115.4(11) . . . . ?
N11 Re1 N12 C17 -28.3(11) . . . . ?
Br11 Re1 N12 C17 157.0(10) . . . . ?
O21 Re2 N21 C22 -111.9(15) . . . . ?
O22 Re2 N21 C22 76.2(15) . . . . ?
N22 Re2 N21 C22 158.2(15) . . . . ?
Br22 Re2 N21 C22 -13.8(14) . . . . ?
O21 Re2 N21 C25 69.6(14) . . . . ?
O22 Re2 N21 C25 -102.3(14) . . . . ?
N22 Re2 N21 C25 -20.3(14) . . . . ?
Br22 Re2 N21 C25 167.7(13) . . . . ?
O21 Re2 N22 C27 -88.4(14) . . . . ?
O22 Re2 N22 C27 89.6(14) . . . . ?
N21 Re2 N22 C27 0.8(14) . . . . ?
Br21 Re2 N22 C27 177.9(14) . . . . ?
C14 N13 C12 N11 1(2) . . . . ?
C15 N11 C12 N13 -3(2) . . . . ?
Re1 N11 C12 N13 -172.0(13) . . . . ?
C12 N13 C14 C15 1(3) . . . . ?
N13 C14 C15 N11 -3(2) . . . . ?
N13 C14 C15 C16 179.9(17) . . . . ?
C12 N11 C15 C14 3(2) . . . . ?
Re1 N11 C15 C14 173.3(13) . . . . ?
C12 N11 C15 C16 -178.9(15) . . . . ?
Re1 N11 C15 C16 -9(2) . . . . ?
C14 C15 C16 C17 -138(2) . . . . ?
N11 C15 C16 C17 44(2) . . . . ?
C15 C16 C17 N12 -76.4(17) . . . . ?
C15 C16 C17 C18 165.4(13) . . . . ?
Re1 N12 C17 C16 66.2(13) . . . . ?
Re1 N12 C17 C18 -172.6(9) . . . . ?
C19 O14 C18 O13 4(3) . . . . ?
C19 O14 C18 C17 -171.4(14) . . . . ?
C16 C17 C18 O14 -67.1(19) . . . . ?
N12 C17 C18 O14 171.7(14) . . . . ?
C16 C17 C18 O13 117.2(18) . . . . ?
N12 C17 C18 O13 -4(2) . . . . ?
C24 N23 C22 N21 -1(2) . . . . ?
C25 N21 C22 N23 1(2) . . . . ?
Re2 N21 C22 N23 -177.6(11) . . . . ?
C22 N23 C24 C25 0(2) . . . . ?
N23 C24 C25 N21 0(2) . . . . ?
N23 C24 C25 C26 177.9(15) . . . . ?
C22 N21 C25 C24 -1(2) . . . . ?
Re2 N21 C25 C24 177.7(13) . . . . ?
C22 N21 C25 C26 -178.6(14) . . . . ?
Re2 N21 C25 C26 0(2) . . . . ?
C24 C25 C26 C27 -128.8(19) . . . . ?
N21 C25 C26 C27 48(2) . . . . ?
C25 C26 C27 C28 170.8(14) . . . . ?
C25 C26 C27 N22 -65.8(18) . . . . ?
Re2 N22 C27 C28 168.2(12) . . . . ?
Re2 N22 C27 C26 37.0(19) . . . . ?
C29 O23 C28 O24 -2(3) . . . . ?
C29 O23 C28 C27 -179.5(16) . . . . ?
C26 C27 C28 O24 153(2) . . . . ?
N22 C27 C28 O24 25(3) . . . . ?
C26 C27 C28 O23 -30(2) . . . . ?
N22 C27 C28 O23 -157.7(14) . . . . ?
